data_7135403
loop_
_publ_author_name
'Barik, Jogendrananda'
'Rit, Arnab'

_publ_section_title
;
 Anilido-pyrazole ligand supported germylenes: synthesis, structure, and
 catalytic <i>N</i>-formylation of amines using CO<sub>2</sub>.
;
_journal_issue 13
_journal_name_full 'Chemical communications (Cambridge, England)'
_journal_page_first 4131
_journal_page_last 4134
_journal_paper_doi 10.1039/d5cc07160g
_journal_volume 62
_journal_year 2026
_chemical_formula_sum 'C16 H14 Ge0.5 N3'
_chemical_formula_weight 284.6
_space_group_crystal_system monoclinic
_space_group_IT_number 15
_space_group_name_Hall '-C 2yc'
_space_group_name_H-M_alt 'C 1 2/c 1'
_atom_sites_solution_hydrogens geom
_atom_sites_solution_primary 'Intrinsic Phasing'
_audit_creation_method
;FinalCif 2024.9-0 by Daniel Kratzert, Freiburg 2025, 
https://dkratzert.de/finalcif.html
;
_audit_update_record
;
2025-10-21 deposited with the CCDC.	2026-01-23 downloaded from the CCDC.
;
_cell_angle_alpha 90
_cell_angle_beta 93.523(3)
_cell_angle_gamma 90
_cell_formula_units_Z 8
_cell_length_a 18.5498(14)
_cell_length_b 7.6080(7)
_cell_length_c 18.5459(17)
_cell_measurement_reflns_used 9929
_cell_measurement_temperature 167(2)
_cell_measurement_theta_max 26.4067
_cell_measurement_theta_min 2.8946
_cell_measurement_wavelength 0.71073
_cell_volume 2612.4(4)
_computing_cell_refinement 'SAINT V8.41 (Bruker AXS LLC)'
_computing_data_reduction 'SAINT V8.41 (Bruker AXS LLC)'
_computing_molecular_graphics 'shelXle (C.B. Huebschle, rev 1503)'
_computing_structure_refinement 'SHELXL-2019/2 (Sheldrick, 2019)'
_computing_structure_solution 'SHELXT 2018/2 (Sheldrick, 2018)'
_diffrn_ambient_temperature 167(2)
_diffrn_detector_area_resol_mean 7.391
_diffrn_measured_fraction_theta_full 0.996
_diffrn_measured_fraction_theta_max 0.996
_diffrn_measurement_details
;<Phi   scan: start= 360.0; len= 180.0; end= 540.0 at [Counterclockwise Eulerian 
angles: dx= 50.00 mm theta=   0.000 deg omega=   0.000 deg chi=  54.740 deg] 
measure for 1.0 seconds; frame angle 1.00 degrees, wavelength=0.71073>
<Phi   scan: start= 180.0; len= 180.0; end= 360.0 at [Counterclockwise Eulerian 
angles: dx= 50.00 mm theta=   0.000 deg omega=   0.000 deg chi=  54.740 deg] 
measure for 1.0 seconds; frame angle 1.00 degrees, wavelength=0.71073>
<Phi   scan: start= 164.0; len= 184.0; end= 348.0 at [Counterclockwise Eulerian 
angles: dx= 50.00 mm theta=   6.489 deg omega=   0.858 deg chi= -24.000 deg] 
measure for 7.0 seconds; frame angle 0.50 degrees, wavelength=0.71073>
<Omega scan: start=   5.0; len= 122.5; end= 127.5 at [Counterclockwise Eulerian 
angles: dx= 50.00 mm theta=   6.489 deg phi= 204.000 deg chi= -44.500 deg] 
measure for 7.0 seconds; frame angle 0.50 degrees, wavelength=0.71073>
<Omega scan: start=   5.0; len= 122.5; end= 127.5 at [Counterclockwise Eulerian 
angles: dx= 50.00 mm theta=   6.489 deg phi= 255.000 deg chi= -44.500 deg] 
measure for 7.0 seconds; frame angle 0.50 degrees, wavelength=0.71073>
<Phi   scan: start= 348.0; len= 184.0; end= 532.0 at [Counterclockwise Eulerian 
angles: dx= 50.00 mm theta=   6.489 deg omega=   3.955 deg chi= -44.500 deg] 
measure for 7.0 seconds; frame angle 0.50 degrees, wavelength=0.71073>
<Omega scan: start=   5.0; len= 122.5; end= 127.5 at [Counterclockwise Eulerian 
angles: dx= 50.00 mm theta=   6.489 deg phi= 360.000 deg chi= -44.500 deg] 
measure for 7.0 seconds; frame angle 0.50 degrees, wavelength=0.71073>
<Phi   scan: start= 360.0; len= 180.0; end= 540.0 at [Counterclockwise Eulerian 
angles: dx= 50.00 mm theta=   0.000 deg omega=   0.000 deg chi=  54.740 deg] 
measure for 1.0 seconds; frame angle 1.00 degrees, wavelength=0.71073>
;
_diffrn_measurement_device 'KAPPA diffractometer'
_diffrn_measurement_device_type 'Bruker D8 QUEST'
_diffrn_measurement_method '\w and \f scans'
_diffrn_radiation_monochromator 'multilayer mirror'
_diffrn_radiation_type 'Mo K\a'
_diffrn_radiation_wavelength 0.71073
_diffrn_reflns_av_R_equivalents 0.0385
_diffrn_reflns_av_unetI/netI 0.0196
_diffrn_reflns_Laue_measured_fraction_full 0.996
_diffrn_reflns_Laue_measured_fraction_max 0.996
_diffrn_reflns_limit_h_max 23
_diffrn_reflns_limit_h_min -23
_diffrn_reflns_limit_k_max 9
_diffrn_reflns_limit_k_min -9
_diffrn_reflns_limit_l_max 23
_diffrn_reflns_limit_l_min -23
_diffrn_reflns_number 26153
_diffrn_reflns_point_group_measured_fraction_full 0.996
_diffrn_reflns_point_group_measured_fraction_max 0.996
_diffrn_reflns_reduction_process narrow-frame
_diffrn_reflns_theta_full 25.242
_diffrn_reflns_theta_max 26.407
_diffrn_reflns_theta_min 2.2
_diffrn_source 'microfocus sealed tube'
_diffrn_source_current 1.398
_diffrn_source_target Mo
_diffrn_source_type 'INCOATEC I\mS 3.0'
_diffrn_source_voltage 50.0
_exptl_absorpt_coefficient_mu 1.207
_exptl_absorpt_correction_T_max 0.7454
_exptl_absorpt_correction_T_min 0.6828
_exptl_absorpt_correction_type multi-scan
_exptl_absorpt_process_details
;Krause, L., Herbst-Irmer, R., Sheldrick, G. M., Stalke, D. (2015).
"Comparison of silver and molybdenum microfocus X-ray sources for single-crystal
 structure determination"
J. Appl. Cryst. 48, 3-10.
doi:10.1107/S1600576714022985
;
_exptl_crystal_colour yellow
_exptl_crystal_density_diffrn 1.447
_exptl_crystal_description block
_exptl_crystal_F_000 1176
_refine_diff_density_max 0.600
_refine_diff_density_min -0.454
_refine_diff_density_rms 0.133
_refine_ls_extinction_method none
_refine_ls_goodness_of_fit_ref 1.181
_refine_ls_hydrogen_treatment constr
_refine_ls_matrix_type full
_refine_ls_number_parameters 178
_refine_ls_number_reflns 2679
_refine_ls_number_restraints 0
_refine_ls_restrained_S_all 1.181
_refine_ls_R_factor_all 0.0434
_refine_ls_R_factor_gt 0.0423
_refine_ls_shift/su_max 0.000
_refine_ls_shift/su_mean 0.000
_refine_ls_structure_factor_coef Fsqd
_refine_ls_weighting_details 'w=1/[\s^2^(Fo^2^)+(0.0748P)^2^+5.6799P] where P=(Fo^2^+2Fc^2^)/3'
_refine_ls_weighting_scheme calc
_refine_ls_wR_factor_gt 0.1269
_refine_ls_wR_factor_ref 0.1277
_reflns_Friedel_coverage 0.000
_reflns_number_gt 2575
_reflns_number_total 2679
_reflns_threshold_expression 'I > 2\s(I)'
_cod_data_source_file d5cc07160g2.cif
_cod_data_source_block mo_Jogendra_CuPf6_0m_a
_cod_depositor_comments
;
The following automatic conversions were performed:

data item '_exptl_absorpt_correction_type' value 'Multi-Scan' was
changed to 'multi-scan' in accordance with the
/home/data/users/saulius/crontab/automatic-downloads/rss-feeds/RSC/lib/dictionaries/cif_core.dic
dictionary named 'cif_core.dic' version 2.4.2 last updated on
2011-04-26.

Automatic conversion script
Id: cif_fix_values 8170 2020-07-09 18:12:32Z antanas 
;
_cod_original_sg_symbol_H-M 'C 2/c'
_cod_original_formula_sum 'C16 H14 Ge0.50 N3'
_cod_database_code 7135403
_shelx_shelxl_version_number 2019/3
_shelx_space_group_comment
;
The symmetry employed for this shelxl refinement is uniquely defined
by the following loop, which should always be used as a source of
symmetry information in preference to the above space-group names.
They are only intended as comments.
;
_exptl_bruker_absorpt_correction_t_ratio 0.916
_diffrn_measurement_bruker_total_exposure_time 10837.0
_diffrn_reflns_bruker_av_norm_i 1553.898
_diffrn_reflns_bruker_number_gt 32176
_computing_bruker_data_scaling 'SADABS-2016/2 - Bruker AXS area detector scaling and absorption correction'
_geom_details
; All esds (except the esd in the dihedral angle between two l.s. planes)
 are estimated using the full covariance matrix.  The cell esds are taken
 into account individually in the estimation of esds in distances, angles
 and torsion angles; correlations between esds in cell parameters are only
 used when they are defined by crystal symmetry.  An approximate (isotropic)
 treatment of cell esds is used for estimating esds involving l.s. planes.
;

loop_
_space_group_symop_operation_xyz
'x, y, z'
'-x, y, -z+1/2'
'x+1/2, y+1/2, z'
'-x+1/2, y+1/2, -z+1/2'
'-x, -y, -z'
'x, -y, z-1/2'
'-x+1/2, -y+1/2, -z'
'x+1/2, -y+1/2, z-1/2'

loop_
_atom_site_label
_atom_site_type_symbol
_atom_site_fract_x
_atom_site_fract_y
_atom_site_fract_z
_atom_site_U_iso_or_equiv
_atom_site_adp_type
_atom_site_occupancy
_atom_site_site_symmetry_order
_atom_site_calc_flag
_atom_site_refinement_flags_posn
_atom_site_refinement_flags_adp
_atom_site_refinement_flags_occupancy
_atom_site_disorder_assembly
_atom_site_disorder_group
Ge1 Ge 0.500000 0.55658(5) 0.750000 0.02090(17) Uani 1 2 d S T P . .
N1 N 0.59431(10) 0.6450(3) 0.72754(11) 0.0163(4) Uani 1 1 d . . . . .
N2 N 0.49100(10) 0.3960(3) 0.66158(11) 0.0168(4) Uani 1 1 d . . . . .
N3 N 0.54684(10) 0.3959(3) 0.61628(11) 0.0165(4) Uani 1 1 d . . . . .
C1 C 0.64223(13) 0.7022(3) 0.78356(13) 0.0158(5) Uani 1 1 d . . . . .
C2 C 0.71781(13) 0.7020(4) 0.77998(14) 0.0213(5) Uani 1 1 d . . . . .
H2 H 0.738474 0.659807 0.737681 0.026 Uiso 1 1 calc R U . . .
C3 C 0.76239(14) 0.7624(4) 0.83717(15) 0.0268(6) Uani 1 1 d . . . . .
H3 H 0.813148 0.764415 0.832810 0.032 Uiso 1 1 calc R U . . .
C4 C 0.73456(15) 0.8201(4) 0.90083(15) 0.0263(6) Uani 1 1 d . . . . .
H4 H 0.765589 0.862738 0.939606 0.032 Uiso 1 1 calc R U . . .
C5 C 0.66062(15) 0.8142(4) 0.90644(14) 0.0242(6) Uani 1 1 d . . . . .
H5 H 0.640682 0.850656 0.949981 0.029 Uiso 1 1 calc R U . . .
C6 C 0.61507(13) 0.7554(3) 0.84903(13) 0.0200(5) Uani 1 1 d . . . . .
H6 H 0.564477 0.751136 0.854312 0.024 Uiso 1 1 calc R U . . .
C7 C 0.58580(13) 0.5508(3) 0.60069(13) 0.0172(5) Uani 1 1 d . . . . .
C8 C 0.61183(12) 0.6665(3) 0.65602(13) 0.0165(5) Uani 1 1 d . . . . .
C9 C 0.46196(13) 0.2344(4) 0.65762(14) 0.0204(5) Uani 1 1 d . . . . .
C10 C 0.49910(14) 0.1296(4) 0.60987(15) 0.0249(6) Uani 1 1 d . . . . .
H10 H 0.489607 0.010381 0.597360 0.030 Uiso 1 1 calc R U . . .
C11 C 0.55189(14) 0.2354(4) 0.58515(14) 0.0233(5) Uani 1 1 d . . . . .
H11 H 0.586280 0.202093 0.551796 0.028 Uiso 1 1 calc R U . . .
C12 C 0.39911(15) 0.1916(4) 0.70145(15) 0.0269(6) Uani 1 1 d . . . . .
H12A H 0.360871 0.136505 0.670379 0.040 Uiso 1 1 calc R U . . .
H12B H 0.380666 0.299804 0.722271 0.040 Uiso 1 1 calc R U . . .
H12C H 0.414656 0.110384 0.740379 0.040 Uiso 1 1 calc R U . . .
C13 C 0.60152(14) 0.5766(4) 0.52845(14) 0.0235(6) Uani 1 1 d . . . . .
H13 H 0.582177 0.498384 0.492294 0.028 Uiso 1 1 calc R U . . .
C14 C 0.64485(14) 0.7145(4) 0.50936(15) 0.0279(6) Uani 1 1 d . . . . .
H14 H 0.656417 0.729992 0.460568 0.033 Uiso 1 1 calc R U . . .
C15 C 0.67136(14) 0.8307(4) 0.56271(15) 0.0269(6) Uani 1 1 d . . . . .
H15 H 0.701630 0.925333 0.550264 0.032 Uiso 1 1 calc R U . . .
C16 C 0.65397(14) 0.8094(4) 0.63359(14) 0.0225(5) Uani 1 1 d . . . . .
H16 H 0.670872 0.893604 0.668491 0.027 Uiso 1 1 calc R U . . .

loop_
_atom_site_aniso_label
_atom_site_aniso_U_11
_atom_site_aniso_U_22
_atom_site_aniso_U_33
_atom_site_aniso_U_23
_atom_site_aniso_U_13
_atom_site_aniso_U_12
Ge1 0.0169(2) 0.0276(2) 0.0184(2) 0.000 0.00273(15) 0.000
N1 0.0125(9) 0.0240(10) 0.0125(9) 0.0006(8) 0.0014(7) -0.0020(8)
N2 0.0117(9) 0.0261(10) 0.0129(10) -0.0020(8) 0.0020(7) 0.0006(8)
N3 0.0115(9) 0.0260(10) 0.0120(9) -0.0025(8) 0.0015(7) 0.0030(8)
C1 0.0168(11) 0.0152(11) 0.0154(11) 0.0024(9) 0.0002(9) -0.0012(8)
C2 0.0154(11) 0.0294(13) 0.0192(12) -0.0010(10) 0.0017(9) 0.0008(10)
C3 0.0158(12) 0.0373(15) 0.0269(14) 0.0006(12) -0.0017(10) -0.0025(11)
C4 0.0269(14) 0.0331(14) 0.0183(12) 0.0010(11) -0.0045(10) -0.0085(11)
C5 0.0287(14) 0.0280(14) 0.0163(12) -0.0012(10) 0.0040(10) -0.0057(11)
C6 0.0182(11) 0.0230(12) 0.0190(12) -0.0010(10) 0.0046(9) -0.0034(9)
C7 0.0120(11) 0.0245(13) 0.0152(12) 0.0031(9) 0.0014(9) 0.0032(9)
C8 0.0115(10) 0.0233(12) 0.0149(11) 0.0039(9) 0.0015(8) 0.0041(9)
C9 0.0164(11) 0.0264(13) 0.0183(12) -0.0017(10) 0.0001(9) -0.0009(9)
C10 0.0240(13) 0.0265(14) 0.0242(13) -0.0072(11) 0.0015(10) 0.0003(10)
C11 0.0185(12) 0.0308(14) 0.0205(12) -0.0083(11) 0.0023(10) 0.0043(10)
C12 0.0251(13) 0.0314(14) 0.0249(13) -0.0069(11) 0.0072(11) -0.0093(11)
C13 0.0188(12) 0.0387(15) 0.0128(12) 0.0022(10) 0.0007(9) 0.0061(10)
C14 0.0214(13) 0.0455(17) 0.0174(12) 0.0112(11) 0.0055(10) 0.0055(11)
C15 0.0204(12) 0.0351(15) 0.0261(14) 0.0130(12) 0.0071(10) 0.0015(11)
C16 0.0182(12) 0.0268(13) 0.0225(13) 0.0050(10) 0.0022(10) 0.0010(10)

loop_
_atom_type_symbol
_atom_type_description
_atom_type_scat_dispersion_real
_atom_type_scat_dispersion_imag
_atom_type_scat_source
C C 0.0033 0.0016 'International Tables Vol C Tables 4.2.6.8 and 6.1.1.4'
H H 0.0000 0.0000 'International Tables Vol C Tables 4.2.6.8 and 6.1.1.4'
Ge Ge 0.1547 1.8001 'International Tables Vol C Tables 4.2.6.8 and 6.1.1.4'
N N 0.0061 0.0033 'International Tables Vol C Tables 4.2.6.8 and 6.1.1.4'

loop_
_geom_angle_atom_site_label_1
_geom_angle_atom_site_label_2
_geom_angle_atom_site_label_3
_geom_angle
_geom_angle_site_symmetry_1
_geom_angle_site_symmetry_3
_geom_angle_publ_flag
N1 Ge1 N1 139.50(13) . 2_656 ?
N1 Ge1 N2 93.73(8) . . ?
N1 Ge1 N2 110.41(8) 2_656 . ?
N1 Ge1 N2 110.41(8) . 2_656 ?
N1 Ge1 N2 93.74(8) 2_656 2_656 ?
N2 Ge1 N2 106.57(13) . 2_656 ?
C8 N1 C1 119.79(19) . . ?
C8 N1 Ge1 120.66(16) . . ?
C1 N1 Ge1 119.29(15) . . ?
C9 N2 N3 106.3(2) . . ?
C9 N2 Ge1 127.17(17) . . ?
N3 N2 Ge1 117.63(15) . . ?
C11 N3 N2 109.6(2) . . ?
C11 N3 C7 127.6(2) . . ?
N2 N3 C7 122.4(2) . . ?
N1 C1 C6 119.2(2) . . ?
N1 C1 C2 123.7(2) . . ?
C6 C1 C2 116.9(2) . . ?
C3 C2 C1 120.9(2) . . ?
C3 C2 H2 119.5 . . ?
C1 C2 H2 119.5 . . ?
C2 C3 C4 121.4(2) . . ?
C2 C3 H3 119.3 . . ?
C4 C3 H3 119.3 . . ?
C5 C4 C3 118.4(2) . . ?
C5 C4 H4 120.8 . . ?
C3 C4 H4 120.8 . . ?
C4 C5 C6 120.8(2) . . ?
C4 C5 H5 119.6 . . ?
C6 C5 H5 119.6 . . ?
C5 C6 C1 121.4(2) . . ?
C5 C6 H6 119.3 . . ?
C1 C6 H6 119.3 . . ?
C13 C7 C8 121.6(2) . . ?
C13 C7 N3 116.6(2) . . ?
C8 C7 N3 121.6(2) . . ?
N1 C8 C7 121.9(2) . . ?
N1 C8 C16 122.3(2) . . ?
C7 C8 C16 115.8(2) . . ?
N2 C9 C10 110.1(2) . . ?
N2 C9 C12 119.5(2) . . ?
C10 C9 C12 130.4(3) . . ?
C11 C10 C9 105.4(2) . . ?
C11 C10 H10 127.3 . . ?
C9 C10 H10 127.3 . . ?
N3 C11 C10 108.5(2) . . ?
N3 C11 H11 125.7 . . ?
C10 C11 H11 125.7 . . ?
C9 C12 H12A 109.5 . . ?
C9 C12 H12B 109.5 . . ?
H12A C12 H12B 109.5 . . ?
C9 C12 H12C 109.5 . . ?
H12A C12 H12C 109.5 . . ?
H12B C12 H12C 109.5 . . ?
C14 C13 C7 120.6(3) . . ?
C14 C13 H13 119.7 . . ?
C7 C13 H13 119.7 . . ?
C13 C14 C15 119.0(2) . . ?
C13 C14 H14 120.5 . . ?
C15 C14 H14 120.5 . . ?
C16 C15 C14 120.5(3) . . ?
C16 C15 H15 119.7 . . ?
C14 C15 H15 119.7 . . ?
C15 C16 C8 122.3(3) . . ?
C15 C16 H16 118.8 . . ?
C8 C16 H16 118.8 . . ?

loop_
_geom_bond_atom_site_label_1
_geom_bond_atom_site_label_2
_geom_bond_distance
_geom_bond_site_symmetry_2
_geom_bond_publ_flag
Ge1 N1 1.9432(19) . ?
Ge1 N1 1.9433(19) 2_656 ?
Ge1 N2 2.043(2) . ?
Ge1 N2 2.043(2) 2_656 ?
N1 C8 1.394(3) . ?
N1 C1 1.395(3) . ?
N2 C9 1.343(3) . ?
N2 N3 1.373(3) . ?
N3 C11 1.356(3) . ?
N3 C7 1.421(3) . ?
C1 C6 1.403(3) . ?
C1 C2 1.408(3) . ?
C2 C3 1.383(4) . ?
C2 H2 0.9500 . ?
C3 C4 1.389(4) . ?
C3 H3 0.9500 . ?
C4 C5 1.383(4) . ?
C4 H4 0.9500 . ?
C5 C6 1.392(4) . ?
C5 H5 0.9500 . ?
C6 H6 0.9500 . ?
C7 C13 1.402(3) . ?
C7 C8 1.414(4) . ?
C8 C16 1.417(4) . ?
C9 C10 1.403(4) . ?
C9 C12 1.497(3) . ?
C10 C11 1.368(4) . ?
C10 H10 0.9500 . ?
C11 H11 0.9500 . ?
C12 H12A 0.9800 . ?
C12 H12B 0.9800 . ?
C12 H12C 0.9800 . ?
C13 C14 1.381(4) . ?
C13 H13 0.9500 . ?
C14 C15 1.394(4) . ?
C14 H14 0.9500 . ?
C15 C16 1.382(4) . ?
C15 H15 0.9500 . ?
C16 H16 0.9500 . ?

loop_
_geom_torsion_atom_site_label_1
_geom_torsion_atom_site_label_2
_geom_torsion_atom_site_label_3
_geom_torsion_atom_site_label_4
_geom_torsion
_geom_torsion_site_symmetry_1
_geom_torsion_site_symmetry_2
_geom_torsion_site_symmetry_3
_geom_torsion_site_symmetry_4
_geom_torsion_publ_flag
C9 N2 N3 C11 -0.2(3) . . . . ?
Ge1 N2 N3 C11 149.60(17) . . . . ?
C9 N2 N3 C7 173.4(2) . . . . ?
Ge1 N2 N3 C7 -36.8(3) . . . . ?
C8 N1 C1 C6 151.3(2) . . . . ?
Ge1 N1 C1 C6 -22.9(3) . . . . ?
C8 N1 C1 C2 -32.1(3) . . . . ?
Ge1 N1 C1 C2 153.7(2) . . . . ?
N1 C1 C2 C3 179.3(2) . . . . ?
C6 C1 C2 C3 -4.0(4) . . . . ?
C1 C2 C3 C4 2.0(4) . . . . ?
C2 C3 C4 C5 0.8(4) . . . . ?
C3 C4 C5 C6 -1.4(4) . . . . ?
C4 C5 C6 C1 -0.7(4) . . . . ?
N1 C1 C6 C5 -179.7(2) . . . . ?
C2 C1 C6 C5 3.4(4) . . . . ?
C11 N3 C7 C13 35.2(4) . . . . ?
N2 N3 C7 C13 -137.1(2) . . . . ?
C11 N3 C7 C8 -140.4(3) . . . . ?
N2 N3 C7 C8 47.2(3) . . . . ?
C1 N1 C8 C7 151.2(2) . . . . ?
Ge1 N1 C8 C7 -34.7(3) . . . . ?
C1 N1 C8 C16 -31.7(3) . . . . ?
Ge1 N1 C8 C16 142.45(19) . . . . ?
C13 C7 C8 N1 177.7(2) . . . . ?
N3 C7 C8 N1 -6.8(3) . . . . ?
C13 C7 C8 C16 0.4(3) . . . . ?
N3 C7 C8 C16 175.9(2) . . . . ?
N3 N2 C9 C10 0.1(3) . . . . ?
Ge1 N2 C9 C10 -145.83(19) . . . . ?
N3 N2 C9 C12 179.9(2) . . . . ?
Ge1 N2 C9 C12 34.0(3) . . . . ?
N2 C9 C10 C11 0.0(3) . . . . ?
C12 C9 C10 C11 -179.8(3) . . . . ?
N2 N3 C11 C10 0.1(3) . . . . ?
C7 N3 C11 C10 -173.0(2) . . . . ?
C9 C10 C11 N3 -0.1(3) . . . . ?
C8 C7 C13 C14 1.7(4) . . . . ?
N3 C7 C13 C14 -173.9(2) . . . . ?
C7 C13 C14 C15 -1.6(4) . . . . ?
C13 C14 C15 C16 -0.7(4) . . . . ?
C14 C15 C16 C8 2.9(4) . . . . ?
N1 C8 C16 C15 180.0(2) . . . . ?
C7 C8 C16 C15 -2.7(4) . . . . ?
